data_1100731
loop_
_publ_author_name
'Tara J. Burchell'
'Richard J. Puddephatt'

_publ_section_title
;

Self-Assembly of Chiral Coordination Polymers and Macrocycles: A Metal

Template Effect on the Polymer-Macrocycle Equilibrium

;
_journal_name_full 'Inorganic Chemistry'
_journal_page_first 3718
_journal_page_last 3730
_journal_paper_doi 10.1021/ic050097w
_journal_volume 44
_journal_year 2005
_chemical_formula_sum 'C33 H22 Br2 Cl2 Hg N4 O2'
_chemical_formula_weight 937.86
_chemical_name_systematic
; 

 ? 

;
_space_group_IT_number 14
_symmetry_cell_setting monoclinic
_symmetry_space_group_name_Hall '-P 2ybc'
_symmetry_space_group_name_H-M 'P 1 21/c 1'
_atom_sites_solution_hydrogens geom
_atom_sites_solution_primary direct
_atom_sites_solution_secondary difmap
_audit_creation_method SHELXL-97
_cell_angle_alpha 90.00
_cell_angle_beta 92.50(3)
_cell_angle_gamma 90.00
_cell_formula_units_Z 4
_cell_length_a 18.187(4)
_cell_length_b 11.165(2)
_cell_length_c 16.286(3)
_cell_measurement_temperature 150(2)
_cell_volume 3303.9(11)
_computing_cell_refinement 'Nonius DENZO'
_computing_data_collection 'Nonius COLLECT'
_computing_data_reduction 'Nonius DENZO'
_computing_molecular_graphics 'Bruker SHELXTL'
_computing_publication_material 'Bruker SHELXTL'
_computing_structure_refinement 'SHELXL-97 (Sheldrick, 1997)'
_computing_structure_solution 'SHELXS-97 (Sheldrick, 1990)'
_diffrn_ambient_temperature 150(2)
_diffrn_measured_fraction_theta_full 0.999
_diffrn_measured_fraction_theta_max 0.999
_diffrn_measurement_device_type 'Nonius Kappa CCD'
_diffrn_measurement_method 'phi\omega scans'
_diffrn_radiation_monochromator graphite
_diffrn_radiation_source 'fine-focus sealed tube'
_diffrn_radiation_type MoK\a
_diffrn_radiation_wavelength 0.71073
_diffrn_reflns_av_R_equivalents 0.061
_diffrn_reflns_av_sigmaI/netI 0.0385
_diffrn_reflns_limit_h_max 21
_diffrn_reflns_limit_h_min -21
_diffrn_reflns_limit_k_max 13
_diffrn_reflns_limit_k_min -13
_diffrn_reflns_limit_l_max 19
_diffrn_reflns_limit_l_min -19
_diffrn_reflns_number 38979
_diffrn_reflns_theta_full 25.03
_diffrn_reflns_theta_max 25.03
_diffrn_reflns_theta_min 2.70
_exptl_absorpt_coefficient_mu 7.276
_exptl_absorpt_correction_T_max 0.6114
_exptl_absorpt_correction_T_min 0.1147
_exptl_absorpt_correction_type multi-scan
_exptl_absorpt_process_details 'Denzo-SMN (Otwinowski & Minor, 1997)'
_exptl_crystal_colour colourless
_exptl_crystal_density_diffrn 1.886
_exptl_crystal_density_method 'not measured'
_exptl_crystal_description prism
_exptl_crystal_F_000 1792
_exptl_crystal_size_max 0.53
_exptl_crystal_size_mid 0.10
_exptl_crystal_size_min 0.08
_refine_diff_density_max 1.968
_refine_diff_density_min -2.581
_refine_diff_density_rms 0.138
_refine_ls_extinction_method none
_refine_ls_goodness_of_fit_ref 0.988
_refine_ls_hydrogen_treatment constr
_refine_ls_matrix_type full
_refine_ls_number_parameters 392
_refine_ls_number_reflns 5841
_refine_ls_number_restraints 6
_refine_ls_restrained_S_all 0.988
_refine_ls_R_factor_all 0.0741
_refine_ls_R_factor_gt 0.0514
_refine_ls_shift/su_max 0.004
_refine_ls_shift/su_mean 0.001
_refine_ls_structure_factor_coef Fsqd
_refine_ls_weighting_details 'calc w=1/[\s^2^(Fo^2^)+(0.0799P)^2^+19.5444P] where P=(Fo^2^+2Fc^2^)/3'
_refine_ls_weighting_scheme calc
_refine_ls_wR_factor_gt 0.1331
_refine_ls_wR_factor_ref 0.1486
_reflns_number_gt 4343
_reflns_number_total 5841
_reflns_threshold_expression I>2sigma(I)
_cod_data_source_file ic050097wsi20050217_082525_08.cif
_cod_data_source_block 5b
_cod_depositor_comments
;
The following automatic conversions were performed:
'_symmetry_cell_setting' value 'Monoclinic' changed to 'monoclinic'
according to '/home/saulius/struct/CIF-dictionaries/cif_core.dic'
dictionary named 'cif_core.dic' version 2.4.1 from 2010-06-29.

Automatic conversion script
Id: cif_fix_enum 1527 2010-12-29 10:47:43Z saulius 
;
_cod_original_cell_volume 3303.6(11)
_cod_database_code 1100731

loop_
_symmetry_equiv_pos_as_xyz
'x, y, z'
'-x, y+1/2, -z+1/2'
'-x, -y, -z'
'x, -y-1/2, z-1/2'

loop_
_atom_site_label
_atom_site_type_symbol
_atom_site_fract_x
_atom_site_fract_y
_atom_site_fract_z
_atom_site_U_iso_or_equiv
_atom_site_adp_type
_atom_site_occupancy
_atom_site_symmetry_multiplicity
_atom_site_calc_flag
_atom_site_refinement_flags
_atom_site_disorder_assembly
_atom_site_disorder_group
Hg1 Hg -0.044168(19) 0.41744(4) 0.26885(2) 0.05495(16) Uani 1 1 d . . .
Br1 Br -0.07021(18) 0.2448(3) 0.17696(19) 0.0784(11) Uiso 0.55 1 d P A 1
Br2 Br -0.09631(14) 0.5032(3) 0.39137(15) 0.0661(8) Uiso 0.55 1 d P A 1
Br1A Br -0.04987(19) 0.2364(3) 0.17715(18) 0.0581(9) Uiso 0.45 1 d P A 2
Br2A Br -0.09616(14) 0.5414(3) 0.38116(15) 0.0505(7) Uiso 0.45 1 d P A 2
N1 N 0.0828(4) 0.3976(6) 0.3151(4) 0.0436(17) Uani 1 1 d . A .
C1 C 0.1048(5) 0.4536(8) 0.3844(5) 0.047(2) Uani 1 1 d . . .
H1A H 0.0712 0.5040 0.4112 0.057 Uiso 1 1 calc R A .
C2 C 0.1754(5) 0.4394(8) 0.4176(5) 0.054(2) Uani 1 1 d . A .
H2A H 0.1906 0.4807 0.4664 0.065 Uiso 1 1 calc R . .
C3 C 0.2241(5) 0.3641(8) 0.3791(5) 0.047(2) Uani 1 1 d . . .
H3A H 0.2726 0.3528 0.4016 0.056 Uiso 1 1 calc R A .
C4 C 0.2013(4) 0.3065(7) 0.3083(4) 0.0376(17) Uani 1 1 d . A .
C5 C 0.1299(4) 0.3249(8) 0.2767(4) 0.0423(19) Uani 1 1 d . . .
H5A H 0.1139 0.2857 0.2274 0.051 Uiso 1 1 calc R A .
C6 C 0.2516(4) 0.2178(7) 0.2701(5) 0.0395(18) Uani 1 1 d . . .
O1 O 0.2786(3) 0.1360(6) 0.3109(3) 0.0561(16) Uani 1 1 d . A .
N2 N 0.2624(3) 0.2384(6) 0.1904(4) 0.0396(15) Uani 1 1 d . A .
H2B H 0.2441 0.3055 0.1698 0.048 Uiso 1 1 calc R . .
C7 C 0.3006(4) 0.1628(7) 0.1352(4) 0.0365(17) Uani 1 1 d . . .
C8 C 0.2923(4) 0.0364(8) 0.1411(5) 0.0443(19) Uani 1 1 d . A .
H8A H 0.2646 0.0022 0.1834 0.053 Uiso 1 1 calc R . .
C9 C 0.3245(5) -0.0344(8) 0.0856(5) 0.049(2) Uani 1 1 d . . .
H9A H 0.3193 -0.1188 0.0897 0.059 Uiso 1 1 calc R A .
C10 C 0.3656(5) 0.0131(8) 0.0217(5) 0.045(2) Uani 1 1 d . A .
C11 C 0.3973(6) -0.0579(9) -0.0391(6) 0.062(3) Uani 1 1 d . . .
H11A H 0.3918 -0.1424 -0.0372 0.074 Uiso 1 1 calc R A .
C12 C 0.4351(6) -0.0087(11) -0.0995(7) 0.071(3) Uani 1 1 d . A .
H12A H 0.4549 -0.0586 -0.1404 0.085 Uiso 1 1 calc R . .
C13 C 0.4456(6) 0.1139(10) -0.1029(6) 0.067(3) Uani 1 1 d . . .
H13A H 0.4727 0.1476 -0.1458 0.080 Uiso 1 1 calc R A .
C14 C 0.4171(5) 0.1868(9) -0.0449(5) 0.052(2) Uani 1 1 d . A .
H14A H 0.4256 0.2707 -0.0471 0.063 Uiso 1 1 calc R . .
C15 C 0.3749(4) 0.1391(7) 0.0185(4) 0.0372(17) Uani 1 1 d . . .
C16 C 0.3415(4) 0.2137(7) 0.0770(4) 0.0333(16) Uani 1 1 d . A .
C17 C 0.3599(4) 0.3460(7) 0.0769(4) 0.0369(17) Uani 1 1 d . . .
C18 C 0.4257(4) 0.3825(7) 0.1196(4) 0.0388(18) Uani 1 1 d . A .
C19 C 0.4713(5) 0.3007(9) 0.1654(5) 0.048(2) Uani 1 1 d . . .
H19A H 0.4565 0.2194 0.1698 0.058 Uiso 1 1 calc R A .
C20 C 0.5363(5) 0.3375(10) 0.2032(6) 0.063(3) Uani 1 1 d . A .
H20A H 0.5669 0.2812 0.2321 0.075 Uiso 1 1 calc R . .
C21 C 0.5576(6) 0.4567(12) 0.1994(6) 0.073(3) Uani 1 1 d . . .
H21A H 0.6028 0.4812 0.2257 0.087 Uiso 1 1 calc R A .
C22 C 0.5153(6) 0.5376(11) 0.1590(6) 0.067(3) Uani 1 1 d . A .
H22A H 0.5303 0.6191 0.1587 0.081 Uiso 1 1 calc R . .
C23 C 0.4481(5) 0.5039(9) 0.1164(5) 0.054(2) Uani 1 1 d . . .
C24 C 0.4052(6) 0.5859(9) 0.0694(7) 0.065(3) Uani 1 1 d . A .
H24A H 0.4205 0.6671 0.0659 0.078 Uiso 1 1 calc R . .
C25 C 0.3421(6) 0.5495(9) 0.0291(6) 0.059(2) Uani 1 1 d . . .
H25A H 0.3129 0.6059 -0.0014 0.071 Uiso 1 1 calc R A .
C26 C 0.3195(5) 0.4283(7) 0.0321(5) 0.0411(19) Uani 1 1 d . A .
N3 N 0.2522(4) 0.3986(6) -0.0130(4) 0.0407(16) Uani 1 1 d . . .
H3B H 0.2538 0.3806 -0.0655 0.049 Uiso 1 1 calc R A .
C27 C 0.1874(5) 0.3976(7) 0.0222(5) 0.0415(19) Uani 1 1 d . A .
O2 O 0.1813(4) 0.4052(6) 0.0977(3) 0.0558(16) Uani 1 1 d . . .
C28 C 0.1185(4) 0.3897(7) -0.0304(5) 0.0402(18) Uani 1 1 d . . .
C29 C 0.0576(5) 0.3328(9) -0.0013(5) 0.057(2) Uani 1 1 d . A .
H29A H 0.0603 0.2940 0.0506 0.069 Uiso 1 1 calc R . .
C30 C -0.0067(6) 0.3330(10) -0.0481(6) 0.067(3) Uani 1 1 d . . .
H30A H -0.0487 0.2919 -0.0296 0.080 Uiso 1 1 calc R A .
C31 C -0.0102(6) 0.3929(9) -0.1220(6) 0.060(3) Uani 1 1 d . A .
H31A H -0.0557 0.3952 -0.1530 0.072 Uiso 1 1 calc R . .
C32 C 0.1115(5) 0.4458(7) -0.1060(5) 0.0419(19) Uani 1 1 d . A .
H32A H 0.1535 0.4844 -0.1265 0.050 Uiso 1 1 calc R . .
N4 N 0.0488(4) 0.4485(7) -0.1517(4) 0.0533(19) Uani 1 1 d . . .
C51 C 0.270(5) -0.258(3) 0.231(2) 0.23(4) Uiso 0.40 1 d PD B 1
Cl3 Cl 0.2665(8) -0.1801(14) 0.3212(9) 0.156(5) Uiso 0.40 1 d PD B 1
Cl1 Cl 0.3019(11) -0.4014(17) 0.2414(12) 0.188(7) Uiso 0.40 1 d PD B 1
Cl2 Cl 0.2011(4) -0.2766(7) 0.1406(5) 0.127(2) Uiso 0.60 1 d PD C 2
C50 C 0.2292(10) -0.3767(18) 0.2147(10) 0.074(5) Uiso 0.60 1 d PD C 2
Cl4 Cl 0.2762(12) -0.303(2) 0.2902(12) 0.307(9) Uiso 0.60 1 d PD C 2

loop_
_atom_site_aniso_label
_atom_site_aniso_U_11
_atom_site_aniso_U_22
_atom_site_aniso_U_33
_atom_site_aniso_U_23
_atom_site_aniso_U_13
_atom_site_aniso_U_12
Hg1 0.0483(2) 0.0754(3) 0.0404(2) -0.00160(16) -0.00598(14) 0.01616(18)
N1 0.034(4) 0.062(5) 0.034(3) 0.004(3) -0.005(3) 0.009(3)
C1 0.041(5) 0.057(5) 0.043(5) -0.004(4) 0.001(4) 0.005(4)
C2 0.060(6) 0.058(6) 0.044(5) -0.012(4) -0.006(4) 0.004(5)
C3 0.039(5) 0.060(5) 0.041(4) -0.001(4) -0.006(3) 0.006(4)
C4 0.034(4) 0.045(5) 0.034(4) 0.008(3) 0.002(3) 0.001(4)
C5 0.039(4) 0.059(5) 0.029(4) 0.000(4) -0.004(3) 0.004(4)
C6 0.031(4) 0.048(5) 0.039(4) 0.006(4) 0.002(3) 0.004(4)
O1 0.062(4) 0.065(4) 0.042(3) 0.014(3) 0.006(3) 0.024(3)
N2 0.041(4) 0.046(4) 0.032(3) 0.009(3) 0.006(3) 0.007(3)
C7 0.034(4) 0.042(4) 0.033(4) -0.002(3) 0.000(3) 0.007(3)
C8 0.038(5) 0.046(5) 0.048(5) 0.008(4) 0.001(4) -0.002(4)
C9 0.056(5) 0.040(5) 0.051(5) 0.003(4) -0.004(4) -0.004(4)
C10 0.040(5) 0.050(5) 0.046(4) -0.007(4) -0.010(4) 0.005(4)
C11 0.073(7) 0.055(6) 0.056(6) -0.018(5) -0.005(5) 0.016(5)
C12 0.075(7) 0.076(8) 0.064(6) -0.025(6) 0.017(5) 0.012(6)
C13 0.073(7) 0.075(7) 0.055(6) -0.007(5) 0.025(5) 0.011(6)
C14 0.052(5) 0.062(6) 0.044(5) -0.005(4) 0.013(4) 0.005(5)
C15 0.030(4) 0.047(5) 0.033(4) -0.004(3) -0.005(3) 0.003(3)
C16 0.026(4) 0.043(4) 0.030(4) 0.000(3) -0.005(3) 0.003(3)
C17 0.034(4) 0.046(5) 0.031(4) -0.004(3) 0.004(3) -0.004(4)
C18 0.043(5) 0.043(5) 0.031(4) -0.002(3) 0.006(3) -0.006(4)
C19 0.041(5) 0.062(6) 0.042(4) -0.001(4) -0.004(4) 0.004(4)
C20 0.054(6) 0.078(8) 0.056(5) -0.005(5) -0.008(4) 0.003(5)
C21 0.058(6) 0.108(10) 0.051(6) -0.007(6) -0.005(5) -0.025(7)
C22 0.074(7) 0.074(7) 0.054(6) -0.006(5) 0.001(5) -0.029(6)
C23 0.053(6) 0.066(6) 0.044(5) -0.003(4) 0.002(4) -0.012(5)
C24 0.069(7) 0.050(6) 0.076(7) 0.004(5) -0.010(5) -0.019(5)
C25 0.061(6) 0.055(6) 0.060(6) 0.011(5) -0.012(5) 0.003(5)
C26 0.046(5) 0.044(5) 0.033(4) 0.000(3) -0.004(3) -0.003(4)
N3 0.039(4) 0.048(4) 0.034(3) -0.001(3) -0.006(3) 0.006(3)
C27 0.048(5) 0.042(5) 0.035(4) 0.005(3) -0.002(3) 0.009(4)
O2 0.056(4) 0.082(5) 0.029(3) 0.009(3) -0.001(3) 0.010(3)
C28 0.043(5) 0.041(5) 0.037(4) 0.001(3) 0.000(3) 0.010(4)
C29 0.061(6) 0.070(6) 0.041(5) 0.010(4) -0.001(4) -0.010(5)
C30 0.056(6) 0.078(7) 0.066(6) 0.005(5) -0.006(5) -0.019(5)
C31 0.051(6) 0.079(7) 0.050(5) -0.008(5) -0.014(4) -0.001(5)
C32 0.038(4) 0.050(5) 0.037(4) 0.006(3) -0.006(3) 0.007(4)
N4 0.054(5) 0.064(5) 0.041(4) 0.001(3) -0.004(3) 0.006(4)

loop_
_atom_type_symbol
_atom_type_description
_atom_type_scat_dispersion_real
_atom_type_scat_dispersion_imag
_atom_type_scat_source
C C 0.0033 0.0016 'International Tables Vol C Tables 4.2.6.8 and 6.1.1.4'
H H 0.0000 0.0000 'International Tables Vol C Tables 4.2.6.8 and 6.1.1.4'
N N 0.0061 0.0033 'International Tables Vol C Tables 4.2.6.8 and 6.1.1.4'
O O 0.0106 0.0060 'International Tables Vol C Tables 4.2.6.8 and 6.1.1.4'
Br Br -0.2901 2.4595 'International Tables Vol C Tables 4.2.6.8 and 6.1.1.4'
Hg Hg -2.3894 9.2266 'International Tables Vol C Tables 4.2.6.8 and 6.1.1.4'
Cl Cl 0.1484 0.1585 'International Tables Vol C Tables 4.2.6.8 and 6.1.1.4'

loop_
_geom_angle_atom_site_label_1
_geom_angle_atom_site_label_2
_geom_angle_atom_site_label_3
_geom_angle
_geom_angle_site_symmetry_1
_geom_angle_site_symmetry_3
_geom_angle_publ_flag
N1 Hg1 N4 107.6(2) . 3_565 ?
N1 Hg1 Br2 100.49(17) . . ?
N4 Hg1 Br2 113.54(19) 3_565 . ?
N1 Hg1 Br1 105.84(19) . . ?
N4 Hg1 Br1 90.3(2) 3_565 . ?
Br2 Hg1 Br1 136.82(10) . . ?
N1 Hg1 Br2A 102.10(17) . . ?
N4 Hg1 Br2A 103.39(19) 3_565 . ?
Br2 Hg1 Br2A 10.48(8) . . ?
Br1 Hg1 Br2A 143.32(10) . . ?
N1 Hg1 Br1A 97.22(19) . . ?
N4 Hg1 Br1A 91.71(19) 3_565 . ?
Br2 Hg1 Br1A 142.54(10) . . ?
Br1 Hg1 Br1A 8.73(11) . . ?
Br2A Hg1 Br1A 150.37(10) . . ?
C1 N1 C5 119.9(7) . . ?
C1 N1 Hg1 117.9(5) . . ?
C5 N1 Hg1 122.0(5) . . ?
N1 C1 C2 121.1(8) . . ?
C1 C2 C3 119.5(8) . . ?
C4 C3 C2 119.3(8) . . ?
C3 C4 C5 119.1(7) . . ?
C3 C4 C6 119.4(7) . . ?
C5 C4 C6 121.4(7) . . ?
N1 C5 C4 121.2(7) . . ?
O1 C6 N2 125.7(7) . . ?
O1 C6 C4 120.3(7) . . ?
N2 C6 C4 113.9(7) . . ?
C6 N2 C7 126.9(7) . . ?
C16 C7 C8 121.7(7) . . ?
C16 C7 N2 119.2(7) . . ?
C8 C7 N2 119.1(7) . . ?
C9 C8 C7 118.9(8) . . ?
C8 C9 C10 122.2(8) . . ?
C9 C10 C11 123.5(9) . . ?
C9 C10 C15 118.0(8) . . ?
C11 C10 C15 118.5(8) . . ?
C12 C11 C10 121.6(10) . . ?
C11 C12 C13 120.6(9) . . ?
C14 C13 C12 120.4(10) . . ?
C13 C14 C15 120.9(9) . . ?
C14 C15 C10 118.1(7) . . ?
C14 C15 C16 121.9(8) . . ?
C10 C15 C16 120.0(7) . . ?
C7 C16 C15 119.2(7) . . ?
C7 C16 C17 122.5(7) . . ?
C15 C16 C17 118.0(7) . . ?
C26 C17 C18 119.5(7) . . ?
C26 C17 C16 122.8(7) . . ?
C18 C17 C16 117.5(7) . . ?
C17 C18 C23 119.6(8) . . ?
C17 C18 C19 122.3(8) . . ?
C23 C18 C19 118.1(8) . . ?
C20 C19 C18 121.0(9) . . ?
C19 C20 C21 120.3(10) . . ?
C22 C21 C20 120.8(10) . . ?
C21 C22 C23 121.4(10) . . ?
C24 C23 C18 119.3(8) . . ?
C24 C23 C22 122.3(9) . . ?
C18 C23 C22 118.4(9) . . ?
C25 C24 C23 120.2(9) . . ?
C24 C25 C26 120.6(9) . . ?
C17 C26 C25 120.7(8) . . ?
C17 C26 N3 122.9(7) . . ?
C25 C26 N3 116.4(7) . . ?
C27 N3 C26 122.0(7) . . ?
O2 C27 N3 122.9(8) . . ?
O2 C27 C28 117.7(8) . . ?
N3 C27 C28 119.4(7) . . ?
C29 C28 C32 118.1(8) . . ?
C29 C28 C27 119.9(7) . . ?
C32 C28 C27 121.8(8) . . ?
C30 C29 C28 119.3(8) . . ?
C29 C30 C31 119.5(9) . . ?
N4 C31 C30 122.1(9) . . ?
N4 C32 C28 123.3(8) . . ?
C32 N4 C31 117.6(8) . . ?
C32 N4 Hg1 116.9(6) . 3_565 ?
C31 N4 Hg1 124.5(6) . 3_565 ?
Cl1 C51 Cl3 115(3) . . ?
Cl4 C50 Cl2 108.7(15) . . ?

loop_
_geom_bond_atom_site_label_1
_geom_bond_atom_site_label_2
_geom_bond_distance
_geom_bond_site_symmetry_2
_geom_bond_publ_flag
Hg1 N1 2.407(6) . ?
Hg1 N4 2.423(7) 3_565 ?
Hg1 Br2 2.442(2) . ?
Hg1 Br1 2.474(3) . ?
Hg1 Br2A 2.511(3) . ?
Hg1 Br1A 2.513(3) . ?
N1 C1 1.336(11) . ?
N1 C5 1.352(10) . ?
C1 C2 1.382(12) . ?
C2 C3 1.390(12) . ?
C3 C4 1.369(11) . ?
C4 C5 1.391(11) . ?
C4 C6 1.503(11) . ?
C6 O1 1.220(9) . ?
C6 N2 1.340(9) . ?
N2 C7 1.434(9) . ?
C7 C16 1.356(10) . ?
C7 C8 1.424(12) . ?
C8 C9 1.354(12) . ?
C9 C10 1.409(12) . ?
C10 C11 1.411(12) . ?
C10 C15 1.418(12) . ?
C11 C12 1.343(15) . ?
C12 C13 1.384(16) . ?
C13 C14 1.366(12) . ?
C14 C15 1.416(11) . ?
C15 C16 1.422(10) . ?
C16 C17 1.515(11) . ?
C17 C26 1.367(11) . ?
C17 C18 1.417(11) . ?
C18 C23 1.417(13) . ?
C18 C19 1.422(12) . ?
C19 C20 1.372(13) . ?
C20 C21 1.388(16) . ?
C21 C22 1.340(16) . ?
C22 C23 1.430(14) . ?
C23 C24 1.407(14) . ?
C24 C25 1.360(14) . ?
C25 C26 1.415(13) . ?
C26 N3 1.439(10) . ?
N3 C27 1.333(11) . ?
C27 O2 1.243(9) . ?
C27 C28 1.489(11) . ?
C28 C29 1.378(12) . ?
C28 C32 1.382(11) . ?
C29 C30 1.367(13) . ?
C30 C31 1.376(14) . ?
C31 N4 1.349(13) . ?
C32 N4 1.334(11) . ?
N4 Hg1 2.423(7) 3_565 ?
C51 Cl1 1.71(2) . ?
C51 Cl3 1.71(2) . ?
Cl2 C50 1.707(17) . ?
C50 Cl4 1.685(18) . ?

loop_
_geom_hbond_atom_site_label_D
_geom_hbond_atom_site_label_H
_geom_hbond_atom_site_label_A
_geom_hbond_distance_DH
_geom_hbond_distance_HA
_geom_hbond_distance_DA
_geom_hbond_angle_DHA
_geom_hbond_site_symmetry_A
N2 H2B O2 0.88 1.95 2.780(9) 156.5 .
N3 H3B O1 0.88 2.09 2.953(9) 166.8 4_565
